data_2019278
loop_
_publ_author_name
'Kohl, Julia'
'Wiedemann, Dennis'

_publ_section_title
;
 (<i>OC</i>-6-13)-Difluoridooxidobis(propan-2-ol)(propan-2-olato)vanadium(V)
;
_journal_coeditor_code EG3138
_journal_issue 12
_journal_name_full 'Acta Crystallographica Section C'
_journal_page_first 1482
_journal_page_last 1484
_journal_paper_doi 10.1107/S0108270113029776
_journal_volume 69
_journal_year 2013
_chemical_formula_iupac '[V (C3 H7 O) F2 O (C3 H8 O)2]'
_chemical_formula_moiety 'C9 H23 F2 O4 V'
_chemical_formula_structural 'F2 O (O (C H (C H3)2)) (O H (C H (C H3)2))2 V'
_chemical_formula_sum 'C9 H23 F2 O4 V'
_chemical_formula_weight 284.21
_chemical_name_systematic
;
(<i>OC</i>-6--13)-Difluoridooxidobis(propan-2-ol)(propan-2-olato)vanadium(V)
;
_space_group_crystal_system triclinic
_space_group_IT_number 2
_space_group_name_Hall '-P 1'
_space_group_name_H-M_alt 'P -1'
_symmetry_space_group_name_Hall '-P 1'
_symmetry_space_group_name_H-M 'P -1'
_atom_sites_solution_hydrogens difmap
_atom_sites_solution_primary direct
_atom_sites_solution_secondary difmap
_cell_angle_alpha 97.315(7)
_cell_angle_beta 97.690(7)
_cell_angle_gamma 92.324(7)
_cell_formula_units_Z 4
_cell_length_a 9.0943(9)
_cell_length_b 9.9151(8)
_cell_length_c 16.4279(13)
_cell_measurement_reflns_used 2615
_cell_measurement_temperature 150.00(10)
_cell_measurement_theta_max 32.5898
_cell_measurement_theta_min 3.4772
_cell_volume 1453.5(2)
_computing_cell_refinement 'CrysAlis PRO (Agilent, 2012)'
_computing_data_collection 'CrysAlis PRO (Agilent, 2012)'
_computing_data_reduction 'CrysAlis PRO (Agilent, 2012)'
_computing_molecular_graphics 'ORTEP-3 for Windows (Farrugia, 2012)'
_computing_publication_material
;
WinGX (Farrugia, 2012), Mercury (Macrae et al., 2008), PLATON/MOLFIT (Spek,
2009), PLATON/PLUTON (Spek, 2009) and CSM website (Zayit et al., 2011)
;
_computing_structure_refinement 'SHELXL2013 (Sheldrick, 2008)'
_computing_structure_solution 'SHELXS2013 (Sheldrick, 2008)'
_diffrn_ambient_temperature 150.00(10)
_diffrn_detector_area_resol_mean 16.3031
_diffrn_measured_fraction_theta_full 0.997
_diffrn_measured_fraction_theta_max 0.997
_diffrn_measurement_device '\k-geometry diffractometer'
_diffrn_measurement_device_type 'Agilent Xcalibur'
_diffrn_measurement_method '\w scans'
_diffrn_radiation_monochromator graphite
_diffrn_radiation_type 'Mo K\a'
_diffrn_radiation_wavelength 0.71073
_diffrn_reflns_av_R_equivalents 0.0449
_diffrn_reflns_limit_h_max 11
_diffrn_reflns_limit_h_min -11
_diffrn_reflns_limit_k_max 11
_diffrn_reflns_limit_k_min -12
_diffrn_reflns_limit_l_max 20
_diffrn_reflns_limit_l_min -17
_diffrn_reflns_number 10818
_diffrn_reflns_theta_full 25.242
_diffrn_reflns_theta_max 25.999
_diffrn_reflns_theta_min 3.477
_diffrn_standards_number 0
_exptl_absorpt_coefficient_mu 0.702
_exptl_absorpt_correction_T_max 0.920
_exptl_absorpt_correction_T_min 0.727
_exptl_absorpt_correction_type analytical
_exptl_absorpt_process_details
;
[CrysAlis PRO (Agilent, 2012), based on expressions derived by
Clark & Reid (1995)]
;
_exptl_crystal_colour 'clear yellow'
_exptl_crystal_density_diffrn 1.299
_exptl_crystal_density_method 'not measured'
_exptl_crystal_description coloumn
_exptl_crystal_F_000 600
_exptl_crystal_size_max 0.887
_exptl_crystal_size_mid 0.200
_exptl_crystal_size_min 0.137
_refine_diff_density_max 0.437
_refine_diff_density_min -0.528
_refine_ls_extinction_method none
_refine_ls_goodness_of_fit_ref 1.046
_refine_ls_hydrogen_treatment heteroxyz
_refine_ls_matrix_type full
_refine_ls_number_parameters 313
_refine_ls_number_reflns 5702
_refine_ls_number_restraints 8
_refine_ls_restrained_S_all 1.047
_refine_ls_R_factor_all 0.0726
_refine_ls_R_factor_gt 0.0515
_refine_ls_shift/su_max 0.000
_refine_ls_shift/su_mean 0.000
_refine_ls_structure_factor_coef Fsqd
_refine_ls_weighting_details 'w=1/[\s^2^(Fo^2^)+(0.0393P)^2^] where P=(Fo^2^+2Fc^2^)/3'
_refine_ls_weighting_scheme calc
_refine_ls_wR_factor_gt 0.0989
_refine_ls_wR_factor_ref 0.1073
_reflns_number_gt 4505
_reflns_number_total 5702
_reflns_threshold_expression I>2\s(I)
_cod_data_source_file eg3138.cif
_cod_data_source_block I
_cod_database_code 2019278
_shelx_space_group_comment
;
The symmetry employed for this shelxl refinement is uniquely defined
by the following loop, which should always be used as a source of
symmetry information in preference to the above space-group names.
They are only intended as comments.
;
_shelx_estimated_absorpt_t_min 0.575
_shelx_estimated_absorpt_t_max 0.910
_shelxl_version_number .2013

loop_
_space_group_symop_operation_xyz
'x, y, z'
'-x, -y, -z'

loop_
_atom_site_type_symbol
_atom_site_label
_atom_site_fract_x
_atom_site_fract_y
_atom_site_fract_z
_atom_site_U_iso_or_equiv
_atom_site_adp_type
_atom_site_calc_flag
_atom_site_occupancy
C C30 0.8503(4) 0.3139(4) -0.0785(2) 0.0415(9) Uani d 1
H H30A 0.9509 0.3527 -0.0568 0.062 Uiso calc 1
H H30B 0.7922 0.3827 -0.1038 0.062 Uiso calc 1
H H30C 0.8560 0.2352 -0.1204 0.062 Uiso calc 1
C C31 0.7763(3) 0.2691(3) -0.00849(18) 0.0251(7) Uani d 1
H H31 0.6740 0.2291 -0.0309 0.030 Uiso calc 1
C C32 0.7665(4) 0.3851(4) 0.0593(2) 0.0416(9) Uani d 1
H H32A 0.7269 0.3497 0.1056 0.062 Uiso calc 1
H H32B 0.7004 0.4519 0.0377 0.062 Uiso calc 1
H H32C 0.8657 0.4288 0.0787 0.062 Uiso calc 1
C C40 0.6679(4) -0.3120(4) -0.0916(2) 0.0432(9) Uani d 1
H H40A 0.6861 -0.3383 -0.0358 0.065 Uiso calc 1
H H40B 0.7073 -0.3796 -0.1307 0.065 Uiso calc 1
H H40C 0.5608 -0.3077 -0.1082 0.065 Uiso calc 1
C C41 0.7441(3) -0.1747(3) -0.09197(17) 0.0257(7) Uani d 1
H H41 0.8530 -0.1814 -0.0748 0.031 Uiso calc 1
C C42 0.7232(4) -0.1247(4) -0.17588(18) 0.0363(8) Uani d 1
H H42A 0.6171 -0.1158 -0.1935 0.054 Uiso calc 1
H H42B 0.7620 -0.1901 -0.2165 0.054 Uiso calc 1
H H42C 0.7769 -0.0359 -0.1720 0.054 Uiso calc 1
C C50 0.5413(4) -0.2150(5) 0.2175(2) 0.0653(15) Uani d 1
H H50A 0.4750 -0.1436 0.2029 0.098 Uiso calc 1
H H50B 0.5331 -0.2327 0.2741 0.098 Uiso calc 1
H H50C 0.5131 -0.2985 0.1788 0.098 Uiso calc 1
C C51 0.6989(3) -0.1691(3) 0.21226(17) 0.0265(7) Uani d 1
H H51 0.7284 -0.0867 0.2540 0.032 Uiso calc 1
C C52 0.8081(4) -0.2747(4) 0.2266(2) 0.0449(10) Uani d 1
H H52A 0.7798 -0.3562 0.1861 0.067 Uiso calc 1
H H52B 0.8089 -0.2984 0.2827 0.067 Uiso calc 1
H H52C 0.9075 -0.2390 0.2202 0.067 Uiso calc 1
O O12 0.8434(2) 0.0957(2) 0.18653(11) 0.0262(5) Uani d 1
O O33 0.8619(2) 0.1671(2) 0.02944(12) 0.0215(5) Uani d 1
H H33 0.910(3) 0.128(3) -0.0003(15) 0.026 Uiso d 1
O O43 0.6905(2) -0.0755(2) -0.03202(11) 0.0239(5) Uani d 1
H H43 0.6025(19) -0.070(3) -0.0444(16) 0.029 Uiso d 1
O O53 0.7037(2) -0.1323(2) 0.13039(11) 0.0236(5) Uani d 1
F F10 0.95277(16) -0.05790(17) 0.07061(9) 0.0238(4) Uani d 1
F F11 0.60516(15) 0.09967(18) 0.07997(10) 0.0251(4) Uani d 1
V V1 0.78003(5) 0.01389(5) 0.09899(3) 0.01807(13) Uani d 1
C C60 0.7591(4) 0.2460(5) 0.4056(2) 0.0567(12) Uani d 1
H H60A 0.8345 0.2659 0.4548 0.085 Uiso calc 1
H H60B 0.7966 0.1817 0.3640 0.085 Uiso calc 1
H H60C 0.6683 0.2060 0.4212 0.085 Uiso calc 1
C C61 0.7257(3) 0.3742(4) 0.37068(19) 0.0321(8) Uani d 1
H H61 0.8204 0.4141 0.3566 0.039 Uiso calc 1
C C62 0.6148(4) 0.3516(4) 0.2929(2) 0.0488(11) Uani d 1
H H62A 0.5205 0.3132 0.3053 0.073 Uiso calc 1
H H62B 0.6530 0.2883 0.2510 0.073 Uiso calc 1
H H62C 0.5985 0.4387 0.2718 0.073 Uiso calc 1
C C70 0.9422(3) 0.5670(4) 0.73560(19) 0.0399(9) Uani d 1
H H70A 1.0157 0.4988 0.7273 0.060 Uiso calc 1
H H70B 0.9076 0.5630 0.7893 0.060 Uiso calc 1
H H70C 0.9878 0.6579 0.7346 0.060 Uiso calc 1
C C71 0.8115(3) 0.5382(3) 0.66699(17) 0.0241(7) Uani d 1
H H71 0.7383 0.6088 0.6773 0.029 Uiso calc 1
C C72 0.7339(4) 0.4012(4) 0.6657(2) 0.0515(10) Uani d 1
H H72A 0.6529 0.3859 0.6192 0.077 Uiso calc 1
H H72B 0.6934 0.3981 0.7178 0.077 Uiso calc 1
H H72C 0.8049 0.3302 0.6593 0.077 Uiso calc 1
C C80 0.9360(4) 1.0323(4) 0.6110(3) 0.0494(10) Uani d 1
H H80A 0.9445 1.0163 0.6690 0.074 Uiso calc 1
H H80B 0.9271 1.1297 0.6078 0.074 Uiso calc 1
H H80C 1.0246 1.0021 0.5876 0.074 Uiso calc 1
C C81 0.7993(3) 0.9530(3) 0.5622(2) 0.0296(7) Uani d 1
H H81 0.7887 0.9726 0.5036 0.036 Uiso calc 1
C C82 0.6575(3) 0.9858(4) 0.5978(2) 0.0423(9) Uani d 1
H H82A 0.5740 0.9288 0.5653 0.063 Uiso calc 1
H H82B 0.6391 1.0820 0.5956 0.063 Uiso calc 1
H H82C 0.6678 0.9678 0.6555 0.063 Uiso calc 1
O O22 0.6793(2) 0.7502(2) 0.41889(12) 0.0336(6) Uani d 1
O O63 0.6726(2) 0.4712(3) 0.43103(14) 0.0372(6) Uani d 1
H H63 0.593(2) 0.442(3) 0.4392(19) 0.045 Uiso d 1
O O73 0.8580(2) 0.5506(2) 0.58798(12) 0.0260(5) Uani d 1
H H73 0.918(3) 0.496(3) 0.5773(17) 0.031 Uiso d 1
O O83 0.8222(2) 0.8103(2) 0.56364(11) 0.0240(5) Uani d 1
F F20 0.92143(16) 0.62287(18) 0.44693(9) 0.0250(4) Uani d 1
F F21 0.58303(16) 0.63762(18) 0.53906(10) 0.0277(4) Uani d 1
V V2 0.75177(5) 0.67038(5) 0.49047(3) 0.02055(14) Uani d 1

loop_
_atom_site_aniso_label
_atom_site_aniso_U_11
_atom_site_aniso_U_22
_atom_site_aniso_U_33
_atom_site_aniso_U_12
_atom_site_aniso_U_13
_atom_site_aniso_U_23
C30 0.050(2) 0.034(2) 0.050(2) 0.0146(17) 0.0211(17) 0.0222(18)
C31 0.0236(15) 0.0228(19) 0.0315(17) 0.0078(13) 0.0063(13) 0.0088(14)
C32 0.055(2) 0.023(2) 0.049(2) 0.0054(17) 0.0167(18) 0.0049(17)
C40 0.055(2) 0.024(2) 0.054(2) 0.0129(17) 0.0149(18) 0.0065(18)
C41 0.0205(15) 0.029(2) 0.0268(16) 0.0079(13) 0.0045(12) -0.0036(14)
C42 0.0443(19) 0.035(2) 0.0290(18) -0.0025(16) 0.0118(15) -0.0013(16)
C50 0.035(2) 0.116(5) 0.057(3) -0.001(2) 0.0141(18) 0.051(3)
C51 0.0301(16) 0.030(2) 0.0209(15) 0.0016(14) 0.0077(13) 0.0069(14)
C52 0.058(2) 0.045(3) 0.0355(19) 0.0183(19) 0.0110(17) 0.0109(18)
O12 0.0270(11) 0.0274(14) 0.0234(11) -0.0014(9) 0.0009(8) 0.0033(9)
O33 0.0172(10) 0.0195(12) 0.0314(11) 0.0052(8) 0.0092(8) 0.0093(9)
O43 0.0151(10) 0.0339(14) 0.0212(10) 0.0052(9) 0.0018(8) -0.0024(9)
O53 0.0284(11) 0.0240(13) 0.0199(10) -0.0013(9) 0.0071(8) 0.0057(9)
F10 0.0195(8) 0.0253(11) 0.0294(9) 0.0065(7) 0.0067(7) 0.0095(8)
F11 0.0165(8) 0.0263(11) 0.0337(9) 0.0043(7) 0.0069(7) 0.0036(8)
V1 0.0152(2) 0.0193(3) 0.0207(3) 0.00082(19) 0.00436(19) 0.0043(2)
C60 0.052(2) 0.059(3) 0.056(2) 0.019(2) 0.004(2) -0.002(2)
C61 0.0216(15) 0.033(2) 0.0394(19) -0.0045(14) 0.0168(14) -0.0148(16)
C62 0.051(2) 0.060(3) 0.0324(19) 0.012(2) 0.0068(17) -0.0066(19)
C70 0.0351(18) 0.055(3) 0.0322(18) 0.0092(17) 0.0117(15) 0.0058(17)
C71 0.0263(15) 0.0231(18) 0.0259(16) 0.0037(13) 0.0123(13) 0.0050(13)
C72 0.054(2) 0.040(3) 0.064(3) -0.0123(19) 0.025(2) 0.013(2)
C80 0.042(2) 0.024(2) 0.078(3) -0.0068(16) 0.0098(19) -0.006(2)
C81 0.0373(18) 0.0179(19) 0.0348(18) 0.0023(14) 0.0090(14) 0.0038(14)
C82 0.040(2) 0.028(2) 0.060(2) 0.0085(16) 0.0119(17) 0.0023(18)
O22 0.0333(12) 0.0422(16) 0.0239(11) 0.0092(11) 0.0013(9) -0.0001(10)
O63 0.0235(11) 0.0395(16) 0.0441(13) -0.0110(10) 0.0187(10) -0.0225(11)
O73 0.0278(11) 0.0255(14) 0.0296(11) 0.0101(9) 0.0160(9) 0.0071(10)
O83 0.0247(10) 0.0200(13) 0.0275(11) 0.0000(9) 0.0064(8) 0.0011(9)
F20 0.0202(8) 0.0280(11) 0.0276(9) -0.0011(7) 0.0092(7) 0.0012(8)
F21 0.0203(8) 0.0297(11) 0.0320(9) -0.0023(7) 0.0116(7) -0.0073(8)
V2 0.0173(2) 0.0216(3) 0.0223(3) 0.0003(2) 0.0054(2) -0.0014(2)

loop_
_atom_type_symbol
_atom_type_description
_atom_type_scat_dispersion_real
_atom_type_scat_dispersion_imag
_atom_type_scat_source
C C 0.0033 0.0016 'International Tables Vol C Tables 4.2.6.8 and 6.1.1.4'
H H 0.0000 0.0000 'International Tables Vol C Tables 4.2.6.8 and 6.1.1.4'
O O 0.0106 0.0060 'International Tables Vol C Tables 4.2.6.8 and 6.1.1.4'
F F 0.0171 0.0103 'International Tables Vol C Tables 4.2.6.8 and 6.1.1.4'
V V 0.3005 0.5294 'International Tables Vol C Tables 4.2.6.8 and 6.1.1.4'

loop_
_geom_angle_atom_site_label_1
_geom_angle_atom_site_label_2
_geom_angle_atom_site_label_3
_geom_angle
_geom_angle_publ_flag
C31 C30 H30A 109.5 n
C31 C30 H30B 109.5 n
H30A C30 H30B 109.5 n
C31 C30 H30C 109.5 n
H30A C30 H30C 109.5 n
H30B C30 H30C 109.5 n
O33 C31 C32 106.8(2) n
O33 C31 C30 109.9(2) n
C32 C31 C30 112.4(3) n
O33 C31 H31 109.2 n
C32 C31 H31 109.2 n
C30 C31 H31 109.2 n
C31 C32 H32A 109.5 n
C31 C32 H32B 109.5 n
H32A C32 H32B 109.5 n
C31 C32 H32C 109.5 n
H32A C32 H32C 109.5 n
H32B C32 H32C 109.5 n
C41 C40 H40A 109.5 n
C41 C40 H40B 109.5 n
H40A C40 H40B 109.5 n
C41 C40 H40C 109.5 n
H40A C40 H40C 109.5 n
H40B C40 H40C 109.5 n
O43 C41 C40 109.7(2) n
O43 C41 C42 109.0(3) n
C40 C41 C42 113.7(3) n
O43 C41 H41 108.1 n
C40 C41 H41 108.1 n
C42 C41 H41 108.1 n
C41 C42 H42A 109.5 n
C41 C42 H42B 109.5 n
H42A C42 H42B 109.5 n
C41 C42 H42C 109.5 n
H42A C42 H42C 109.5 n
H42B C42 H42C 109.5 n
C51 C50 H50A 109.5 n
C51 C50 H50B 109.5 n
H50A C50 H50B 109.5 n
C51 C50 H50C 109.5 n
H50A C50 H50C 109.5 n
H50B C50 H50C 109.5 n
O53 C51 C52 108.4(2) n
O53 C51 C50 107.8(2) n
C52 C51 C50 114.0(3) n
O53 C51 H51 108.9 n
C52 C51 H51 108.9 n
C50 C51 H51 108.9 n
C51 C52 H52A 109.5 n
C51 C52 H52B 109.5 n
H52A C52 H52B 109.5 n
C51 C52 H52C 109.5 n
H52A C52 H52C 109.5 n
H52B C52 H52C 109.5 n
C31 O33 V1 126.82(15) n
C31 O33 H33 113(2) n
V1 O33 H33 105(2) n
C41 O43 V1 133.21(16) n
C41 O43 H43 109(2) n
V1 O43 H43 114.6(19) n
C51 O53 V1 130.57(19) n
O12 V1 O53 99.80(10) y
O12 V1 F10 99.20(9) y
O53 V1 F10 97.45(8) y
O12 V1 F11 98.62(9) y
O53 V1 F11 97.01(8) y
F10 V1 F11 154.73(7) y
O12 V1 O33 94.30(10) y
O53 V1 O33 165.77(9) y
F10 V1 O33 78.23(7) y
F11 V1 O33 82.71(7) y
O12 V1 O43 172.37(10) y
O53 V1 O43 87.31(9) y
F10 V1 O43 82.49(7) y
F11 V1 O43 77.61(7) y
O33 V1 O43 78.72(8) y
C61 C60 H60A 109.5 n
C61 C60 H60B 109.5 n
H60A C60 H60B 109.5 n
C61 C60 H60C 109.5 n
H60A C60 H60C 109.5 n
H60B C60 H60C 109.5 n
O63 C61 C60 110.6(3) n
O63 C61 C62 109.6(3) n
C60 C61 C62 112.8(3) n
O63 C61 H61 107.9 n
C60 C61 H61 107.9 n
C62 C61 H61 107.9 n
C61 C62 H62A 109.5 n
C61 C62 H62B 109.5 n
H62A C62 H62B 109.5 n
C61 C62 H62C 109.5 n
H62A C62 H62C 109.5 n
H62B C62 H62C 109.5 n
C71 C70 H70A 109.5 n
C71 C70 H70B 109.5 n
H70A C70 H70B 109.5 n
C71 C70 H70C 109.5 n
H70A C70 H70C 109.5 n
H70B C70 H70C 109.5 n
O73 C71 C72 110.5(3) n
O73 C71 C70 110.6(2) n
C72 C71 C70 112.5(3) n
O73 C71 H71 107.7 n
C72 C71 H71 107.7 n
C70 C71 H71 107.7 n
C71 C72 H72A 109.5 n
C71 C72 H72B 109.5 n
H72A C72 H72B 109.5 n
C71 C72 H72C 109.5 n
H72A C72 H72C 109.5 n
H72B C72 H72C 109.5 n
C81 C80 H80A 109.5 n
C81 C80 H80B 109.5 n
H80A C80 H80B 109.5 n
C81 C80 H80C 109.5 n
H80A C80 H80C 109.5 n
H80B C80 H80C 109.5 n
O83 C81 C80 107.4(3) n
O83 C81 C82 108.7(3) n
C80 C81 C82 113.2(3) n
O83 C81 H81 109.2 n
C80 C81 H81 109.2 n
C82 C81 H81 109.2 n
C81 C82 H82A 109.5 n
C81 C82 H82B 109.5 n
H82A C82 H82B 109.5 n
C81 C82 H82C 109.5 n
H82A C82 H82C 109.5 n
H82B C82 H82C 109.5 n
C61 O63 V2 133.84(18) n
C61 O63 H63 108(2) n
V2 O63 H63 118(2) n
C71 O73 V2 126.96(15) n
C71 O73 H73 111(2) n
V2 O73 H73 121(2) n
C81 O83 V2 129.26(19) n
O22 V2 O83 98.83(11) y
O22 V2 F20 98.47(9) y
O83 V2 F20 100.51(8) y
O22 V2 F21 98.67(9) y
O83 V2 F21 95.14(8) y
F20 V2 F21 154.66(8) y
O22 V2 O63 96.21(11) y
O83 V2 O63 164.06(10) y
F20 V2 O63 82.38(7) y
F21 V2 O63 77.34(7) y
O22 V2 O73 177.56(9) y
O83 V2 O73 83.05(9) y
F20 V2 O73 79.61(7) y
F21 V2 O73 82.67(7) y
O63 V2 O73 82.07(9) y

loop_
_geom_bond_atom_site_label_1
_geom_bond_atom_site_label_2
_geom_bond_distance
_geom_bond_publ_flag
C30 C31 1.512(4) n
C30 H30A 0.9800 n
C30 H30B 0.9800 n
C30 H30C 0.9800 n
C31 O33 1.453(3) n
C31 C32 1.510(4) n
C31 H31 1.0000 n
C32 H32A 0.9800 n
C32 H32B 0.9800 n
C32 H32C 0.9800 n
C40 C41 1.503(5) n
C40 H40A 0.9800 n
C40 H40B 0.9800 n
C40 H40C 0.9800 n
C41 O43 1.448(3) n
C41 C42 1.514(4) n
C41 H41 1.0000 n
C42 H42A 0.9800 n
C42 H42B 0.9800 n
C42 H42C 0.9800 n
C50 C51 1.503(4) n
C50 H50A 0.9800 n
C50 H50B 0.9800 n
C50 H50C 0.9800 n
C51 O53 1.443(3) n
C51 C52 1.492(4) n
C51 H51 1.0000 n
C52 H52A 0.9800 n
C52 H52B 0.9800 n
C52 H52C 0.9800 n
O12 V1 1.581(2) y
O33 V1 2.178(2) y
O33 H33 0.778(16) n
O43 V1 2.2513(19) y
O43 H43 0.804(16) n
O53 V1 1.747(2) y
F10 V1 1.8423(14) y
F11 V1 1.8424(15) y
C60 C61 1.486(5) n
C60 H60A 0.9800 n
C60 H60B 0.9800 n
C60 H60C 0.9800 n
C61 O63 1.437(3) n
C61 C62 1.505(4) n
C61 H61 1.0000 n
C62 H62A 0.9800 n
C62 H62B 0.9800 n
C62 H62C 0.9800 n
C70 C71 1.515(4) n
C70 H70A 0.9800 n
C70 H70B 0.9800 n
C70 H70C 0.9800 n
C71 O73 1.436(3) n
C71 C72 1.502(5) n
C71 H71 1.0000 n
C72 H72A 0.9800 n
C72 H72B 0.9800 n
C72 H72C 0.9800 n
C80 C81 1.516(4) n
C80 H80A 0.9800 n
C80 H80B 0.9800 n
C80 H80C 0.9800 n
C81 O83 1.441(4) n
C81 C82 1.515(4) n
C81 H81 1.0000 n
C82 H82A 0.9800 n
C82 H82B 0.9800 n
C82 H82C 0.9800 n
O22 V2 1.586(2) y
O63 V2 2.139(2) y
O63 H63 0.805(17) n
O73 V2 2.253(2) y
O73 H73 0.800(17) n
O83 V2 1.754(2) y
F20 V2 1.8391(14) y
F21 V2 1.8578(15) y

loop_
_geom_hbond_atom_site_label_D
_geom_hbond_atom_site_label_H
_geom_hbond_atom_site_label_A
_geom_hbond_site_symmetry_A
_geom_hbond_distance_DH
_geom_hbond_distance_HA
_geom_hbond_distance_DA
_geom_hbond_angle_DHA
_geom_hbond_publ_flag
O33 H33 F10 2_755 0.778(16) 1.903(17) 2.674(2) 171(3) y
O43 H43 F11 2_655 0.804(16) 1.900(18) 2.690(2) 168(3) y
O63 H63 F21 2_666 0.805(17) 1.852(18) 2.655(3) 175(4) y
O73 H73 F20 2_766 0.800(17) 1.967(17) 2.765(2) 175(3) y

loop_
_geom_torsion_atom_site_label_1
_geom_torsion_atom_site_label_2
_geom_torsion_atom_site_label_3
_geom_torsion_atom_site_label_4
_geom_torsion
_geom_torsion_publ_flag
C32 C31 O33 V1 81.7(3) n
C30 C31 O33 V1 -156.1(2) n
C40 C41 O43 V1 98.4(3) n
C42 C41 O43 V1 -136.6(2) n
C52 C51 O53 V1 -105.7(3) n
C50 C51 O53 V1 130.4(3) n
C51 O53 V1 O12 0.1(2) n
C51 O53 V1 F10 100.8(2) n
C51 O53 V1 F11 -100.0(2) n
C51 O53 V1 O33 172.1(3) n
C51 O53 V1 O43 -177.1(2) n
C60 C61 O63 V2 118.6(3) n
C62 C61 O63 V2 -116.6(3) n
C72 C71 O73 V2 104.5(3) n
C70 C71 O73 V2 -130.3(2) n
C80 C81 O83 V2 -151.4(2) n
C82 C81 O83 V2 85.8(3) n
C81 O83 V2 O22 8.3(2) n
C81 O83 V2 F20 108.7(2) n
C81 O83 V2 F21 -91.4(2) n
C81 O83 V2 O63 -152.2(3) n
C81 O83 V2 O73 -173.3(2) n
